data_7233677
loop_
_publ_author_name
'Manuela Melucci'
'Margherita Durso'
'Cristian Bettini'
'Massimo Gazzano'
'Lucia Maini'
'Stefano Toffanin'
'Susanna Cavallini'
'Massimiliano Cavallini'
'Denis Gentili'
'Viviana Biondo'
'Gianluca Generali'
'Federico Gallino'
'Raffaella Capelli'
'Michele Muccini'

_publ_section_title
;
 Structure-property relationships in multifunctional
 thieno(bis)imide-based semiconductors with different sized and shaped
 N-alkyl ends
;
_journal_name_full 'Journal of Materials Chemistry C'
_journal_page_first 3448
_journal_page_last 3456
_journal_paper_doi 10.1039/C3TC32538E
_journal_volume 2
_journal_year 2014
_chemical_formula_sum 'C26 H20 N2 O4 S4'
_chemical_formula_weight 552.68
_space_group_IT_number 15
_space_group_name_Hall '-C 2yc'
_space_group_name_H-M_alt 'C 1 2/c 1'
_symmetry_cell_setting monoclinic
_symmetry_space_group_name_H-M 'C 1 2/c 1'
_atom_sites_solution_hydrogens geom
_atom_sites_solution_primary direct
_atom_sites_solution_secondary difmap
_cell_angle_alpha 90.00
_cell_angle_beta 91.540(10)
_cell_angle_gamma 90.00
_cell_formula_units_Z 4
_cell_length_a 7.4707(8)
_cell_length_b 7.7479(6)
_cell_length_c 43.819(6)
_cell_measurement_reflns_used 1440
_cell_measurement_temperature 293(2)
_cell_measurement_theta_max 27.7750
_cell_measurement_theta_min 3.7170
_cell_volume 2535.4(5)
_computing_cell_refinement
;
CrysAlisPro, Agilent Technologies,
Version 1.171.36.28 (release 01-02-2013 CrysAlis171 .NET)
(compiled Feb  1 2013,16:14:44)
;
_computing_data_collection
;
CrysAlisPro, Agilent Technologies,
Version 1.171.36.28 (release 01-02-2013 CrysAlis171 .NET)
(compiled Feb  1 2013,16:14:44)
;
_computing_data_reduction
;
CrysAlisPro, Agilent Technologies,
Version 1.171.36.28 (release 01-02-2013 CrysAlis171 .NET)
(compiled Feb  1 2013,16:14:44)
;
_computing_structure_refinement 'SHELXL-97 (Sheldrick, 2008)'
_computing_structure_solution SHELXS-96
_diffrn_ambient_temperature 293(2)
_diffrn_detector_area_resol_mean 16.1340
_diffrn_measured_fraction_theta_full 0.999
_diffrn_measured_fraction_theta_max 0.845
_diffrn_measurement_device_type 'Xcalibur, Sapphire3'
_diffrn_measurement_method '\w scans'
_diffrn_radiation_monochromator graphite
_diffrn_radiation_source 'Enhance (Mo) X-ray Source'
_diffrn_radiation_type MoK\a
_diffrn_radiation_wavelength 0.71073
_diffrn_reflns_av_R_equivalents 0.0332
_diffrn_reflns_av_sigmaI/netI 0.0582
_diffrn_reflns_limit_h_max 6
_diffrn_reflns_limit_h_min -9
_diffrn_reflns_limit_k_max 5
_diffrn_reflns_limit_k_min -10
_diffrn_reflns_limit_l_max 46
_diffrn_reflns_limit_l_min -58
_diffrn_reflns_number 5239
_diffrn_reflns_theta_full 25.00
_diffrn_reflns_theta_max 29.20
_diffrn_reflns_theta_min 2.79
_exptl_absorpt_coefficient_mu 0.412
_exptl_absorpt_correction_T_max 1.00000
_exptl_absorpt_correction_T_min 0.84661
_exptl_absorpt_correction_type multi-scan
_exptl_absorpt_process_details
;
CrysAlisPro, Agilent Technologies,
Version 1.171.36.28 (release 01-02-2013 CrysAlis171 .NET)
(compiled Feb  1 2013,16:14:44)
Empirical absorption correction using spherical harmonics,
 implemented in SCALE3 ABSPACK scaling algorithm.
;
_exptl_crystal_colour orange
_exptl_crystal_density_diffrn 1.448
_exptl_crystal_density_method 'not measured'
_exptl_crystal_description plate
_exptl_crystal_F_000 1144
_exptl_crystal_size_max 0.4
_exptl_crystal_size_mid 0.2
_exptl_crystal_size_min 0.04
_refine_diff_density_max 0.350
_refine_diff_density_min -0.302
_refine_diff_density_rms 0.061
_refine_ls_extinction_method none
_refine_ls_goodness_of_fit_ref 1.167
_refine_ls_hydrogen_treatment constr
_refine_ls_matrix_type full
_refine_ls_number_parameters 163
_refine_ls_number_reflns 2925
_refine_ls_number_restraints 0
_refine_ls_restrained_S_all 1.167
_refine_ls_R_factor_all 0.1124
_refine_ls_R_factor_gt 0.0787
_refine_ls_shift/su_max 0.000
_refine_ls_shift/su_mean 0.000
_refine_ls_structure_factor_coef Fsqd
_refine_ls_weighting_details 'calc w=1/[\s^2^(Fo^2^)+(0.0696P)^2^+0.6304P] where P=(Fo^2^+2Fc^2^)/3'
_refine_ls_weighting_scheme calc
_refine_ls_wR_factor_gt 0.1623
_refine_ls_wR_factor_ref 0.1785
_reflns_number_gt 2136
_reflns_number_total 2925
_reflns_threshold_expression >2\s(I)
_cod_data_source_file J-Mater-Chem-C-2014-2-3448.cif
_cod_data_source_block C3-NT4N
_cod_depositor_comments
;
The following automatic conversions were performed:

data item '_symmetry_cell_setting' value 'Monoclinic' was changed to
'monoclinic' in accordance with the built-in table derived from the
CIF Core dictionary named 'cif_core.dic' version 2.4.5 last updated
on 2014-11-21.

Automatic conversion script
Id: cif_fix_values 6909 2019-04-08 15:41:33Z antanas 
;
_cod_original_sg_symbol_H-M C2/c
_cod_database_code 7233677

loop_
_symmetry_equiv_pos_as_xyz
'x, y, z'
'-x, y, -z+1/2'
'x+1/2, y+1/2, z'
'-x+1/2, y+1/2, -z+1/2'
'-x, -y, -z'
'x, -y, z-1/2'
'-x+1/2, -y+1/2, -z'
'x+1/2, -y+1/2, z-1/2'

loop_
_atom_site_label
_atom_site_type_symbol
_atom_site_fract_x
_atom_site_fract_y
_atom_site_fract_z
_atom_site_U_iso_or_equiv
_atom_site_adp_type
_atom_site_occupancy
_atom_site_symmetry_multiplicity
_atom_site_calc_flag
_atom_site_refinement_flags
_atom_site_disorder_assembly
_atom_site_disorder_group
C1 C 0.2071(4) -0.2366(5) 0.01434(8) 0.0439(8) Uani 1 1 d . . .
C2 C 0.1376(5) -0.3542(5) 0.03414(9) 0.0523(10) Uani 1 1 d . . .
H2 H 0.1383 -0.4725 0.0306 0.063 Uiso 1 1 calc R . .
C3 C 0.0655(5) -0.2805(5) 0.06020(9) 0.0527(10) Uani 1 1 d . . .
H3 H 0.0134 -0.3446 0.0755 0.063 Uiso 1 1 calc R . .
C4 C 0.0793(4) -0.1052(5) 0.06087(8) 0.0410(8) Uani 1 1 d . . .
C5 C -0.1044(4) 0.1166(5) 0.12803(8) 0.0445(9) Uani 1 1 d . . .
C6 C -0.0537(4) 0.2664(4) 0.11445(8) 0.0426(8) Uani 1 1 d . . .
C7 C -0.0636(4) -0.0325(5) 0.11147(8) 0.0440(8) Uani 1 1 d . . .
H7 H -0.0879 -0.1446 0.1177 0.053 Uiso 1 1 calc R . .
C8 C 0.0182(4) 0.0108(4) 0.08441(8) 0.0407(8) Uani 1 1 d . . .
C9 C -0.1907(5) 0.1620(5) 0.15706(9) 0.0502(9) Uani 1 1 d . . .
C10 C -0.1078(5) 0.4156(5) 0.13296(9) 0.0493(9) Uani 1 1 d . . .
C11 C -0.2738(6) 0.4455(6) 0.18187(10) 0.0684(12) Uani 1 1 d . . .
H11A H -0.3825 0.3876 0.1879 0.082 Uiso 1 1 calc R . .
H11B H -0.3074 0.5568 0.1734 0.082 Uiso 1 1 calc R . .
C12 C -0.1575(6) 0.4732(7) 0.20940(10) 0.0800(15) Uani 1 1 d . . .
H12A H -0.0443 0.5226 0.2034 0.096 Uiso 1 1 calc R . .
H12B H -0.1329 0.3633 0.2192 0.096 Uiso 1 1 calc R . .
C13 C -0.2478(8) 0.5945(9) 0.23193(12) 0.120(2) Uani 1 1 d . . .
H13A H -0.1703 0.6113 0.2495 0.180 Uiso 1 1 calc R . .
H13B H -0.3586 0.5446 0.2381 0.180 Uiso 1 1 calc R . .
H13C H -0.2710 0.7037 0.2222 0.180 Uiso 1 1 calc R . .
N1 N -0.1881(4) 0.3424(4) 0.15815(7) 0.0547(9) Uani 1 1 d . . .
O1 O -0.0914(4) 0.5665(3) 0.12805(7) 0.0667(8) Uani 1 1 d . . .
O2 O -0.2503(4) 0.0690(4) 0.17634(7) 0.0713(9) Uani 1 1 d . . .
S1 S 0.04515(13) 0.23267(12) 0.08043(2) 0.0493(3) Uani 1 1 d . . .
S2 S 0.18307(13) -0.03099(12) 0.02876(2) 0.0491(3) Uani 1 1 d . . .

loop_
_atom_site_aniso_label
_atom_site_aniso_U_11
_atom_site_aniso_U_22
_atom_site_aniso_U_33
_atom_site_aniso_U_23
_atom_site_aniso_U_13
_atom_site_aniso_U_12
C1 0.0429(19) 0.042(2) 0.046(2) -0.0025(18) -0.0024(15) -0.0063(17)
C2 0.068(2) 0.0346(19) 0.055(2) -0.0052(18) 0.0119(19) -0.0108(18)
C3 0.066(2) 0.035(2) 0.057(2) 0.0026(18) 0.0157(19) -0.0153(18)
C4 0.0400(18) 0.0411(19) 0.0419(19) -0.0010(17) 0.0005(15) -0.0056(16)
C5 0.0436(19) 0.040(2) 0.050(2) 0.0067(18) 0.0037(16) -0.0042(17)
C6 0.0484(19) 0.0355(18) 0.044(2) 0.0042(16) 0.0037(15) -0.0030(16)
C7 0.0466(19) 0.0328(18) 0.052(2) 0.0027(17) -0.0004(16) -0.0063(16)
C8 0.0387(17) 0.0334(18) 0.050(2) 0.0019(16) -0.0025(15) -0.0075(15)
C9 0.053(2) 0.047(2) 0.051(2) 0.0041(19) 0.0092(18) -0.0036(19)
C10 0.055(2) 0.041(2) 0.052(2) 0.0027(19) 0.0014(18) 0.0022(18)
C11 0.072(3) 0.069(3) 0.065(3) 0.003(3) 0.015(2) 0.015(2)
C12 0.076(3) 0.103(4) 0.061(3) -0.004(3) 0.007(2) 0.011(3)
C13 0.120(4) 0.157(7) 0.084(4) -0.050(4) 0.010(4) 0.038(4)
N1 0.070(2) 0.0457(19) 0.0493(19) 0.0013(16) 0.0136(16) 0.0040(17)
O1 0.101(2) 0.0328(15) 0.0670(19) 0.0035(14) 0.0145(16) 0.0018(15)
O2 0.083(2) 0.065(2) 0.0677(19) 0.0157(17) 0.0280(16) -0.0097(16)
S1 0.0648(6) 0.0366(5) 0.0469(6) 0.0044(4) 0.0086(4) -0.0071(5)
S2 0.0650(6) 0.0367(5) 0.0459(6) 0.0026(4) 0.0064(4) -0.0080(5)

loop_
_atom_type_symbol
_atom_type_description
_atom_type_scat_dispersion_real
_atom_type_scat_dispersion_imag
_atom_type_scat_source
C C 0.0033 0.0016 'International Tables Vol C Tables 4.2.6.8 and 6.1.1.4'
H H 0.0000 0.0000 'International Tables Vol C Tables 4.2.6.8 and 6.1.1.4'
N N 0.0061 0.0033 'International Tables Vol C Tables 4.2.6.8 and 6.1.1.4'
O O 0.0106 0.0060 'International Tables Vol C Tables 4.2.6.8 and 6.1.1.4'
S S 0.1246 0.1234 'International Tables Vol C Tables 4.2.6.8 and 6.1.1.4'

loop_
_geom_angle_atom_site_label_1
_geom_angle_atom_site_label_2
_geom_angle_atom_site_label_3
_geom_angle
_geom_angle_site_symmetry_1
_geom_angle_site_symmetry_3
C2 C1 C1 129.9(4) . 7_545
C2 C1 S2 109.7(3) . .
C1 C1 S2 120.4(4) 7_545 .
C1 C2 C3 114.0(3) . .
C4 C3 C2 113.2(3) . .
C3 C4 C8 127.4(3) . .
C3 C4 S2 110.5(3) . .
C8 C4 S2 122.1(3) . .
C6 C5 C7 114.1(3) . .
C6 C5 C9 107.8(3) . .
C7 C5 C9 138.1(3) . .
C5 C6 C10 110.1(3) . .
C5 C6 S1 112.6(3) . .
C10 C6 S1 137.2(3) . .
C8 C7 C5 110.4(3) . .
C7 C8 C4 127.7(3) . .
C7 C8 S1 112.3(3) . .
C4 C8 S1 120.1(3) . .
O2 C9 N1 125.4(4) . .
O2 C9 C5 129.6(4) . .
N1 C9 C5 105.0(3) . .
O1 C10 N1 126.1(4) . .
O1 C10 C6 129.5(3) . .
N1 C10 C6 104.3(3) . .
N1 C11 C12 113.4(3) . .
C11 C12 C13 110.8(4) . .
C10 N1 C9 112.7(3) . .
C10 N1 C11 123.0(3) . .
C9 N1 C11 124.1(3) . .
C6 S1 C8 90.57(16) . .
C4 S2 C1 92.55(17) . .

loop_
_geom_bond_atom_site_label_1
_geom_bond_atom_site_label_2
_geom_bond_distance
_geom_bond_site_symmetry_2
C1 C2 1.370(5) .
C1 C1 1.442(7) 7_545
C1 S2 1.725(4) .
C2 C3 1.398(5) .
C3 C4 1.362(5) .
C4 C8 1.451(5) .
C4 S2 1.723(3) .
C5 C6 1.363(5) .
C5 C7 1.403(5) .
C5 C9 1.484(5) .
C6 C10 1.474(5) .
C6 S1 1.702(3) .
C7 C8 1.390(5) .
C8 S1 1.740(4) .
C9 O2 1.204(4) .
C9 N1 1.399(5) .
C10 O1 1.196(4) .
C10 N1 1.391(5) .
C11 N1 1.471(5) .
C11 C12 1.483(6) .
C12 C13 1.533(6) .
